data_4105033
loop_
_publ_author_name
'Michael Gerken'
'Matthew D. Moran'
'H\'el\`ene P. A. Mercier'
'Bernard E. Pointner'
'Gary J. Schrobilgen'
'Berthold Hoge'
'Karl O. Christe'
'Jerry A. Boatz'

_publ_section_title
;
 On the XeF+/H2O System: Synthesis and Characterization of the Xenon(II)
 Oxide Fluoride Cation, FXeOXeFXeF+
;
_journal_name_full 'Journal of the American Chemical Society'
_journal_page_first 13474
_journal_page_last 13489
_journal_paper_doi 10.1021/ja905060v
_journal_volume 131
_journal_year 2009
_chemical_formula_moiety 'As F6, H3 O, Xe F2, Xe F2'
_chemical_formula_sum 'As F10 H3 O Xe2'
_chemical_formula_weight 546.54
_chemical_name_systematic
; 
 ? 
;
_space_group_IT_number 140
_symmetry_cell_setting tetragonal
_symmetry_space_group_name_Hall '-I 4 2c'
_symmetry_space_group_name_H-M 'I 4/m c m'
_atom_sites_solution_primary direct
_atom_sites_solution_secondary difmap
_audit_creation_method SHELXL-97
_cell_angle_alpha 90.00
_cell_angle_beta 90.00
_cell_angle_gamma 90.00
_cell_formula_units_Z 4
_cell_length_a 8.715(4)
_cell_length_b 8.715(4)
_cell_length_c 12.989(9)
_cell_measurement_temperature 100(2)
_cell_volume 986.5(9)
_computing_cell_refinement 'Bruker XSCANS'
_computing_data_collection 'Bruker XSCANS'
_computing_data_reduction 'Bruker SHELXTL'
_computing_molecular_graphics 'Bruker SHELXTL'
_computing_publication_material 'Bruker SHELXTL'
_computing_structure_refinement 'SHELXL-97 (Sheldrick, 1997)'
_computing_structure_solution 'SHELXS-97 (Sheldrick, 1990)'
_diffrn_ambient_temperature 100(2)
_diffrn_measured_fraction_theta_full 0.994
_diffrn_measured_fraction_theta_max 0.994
_diffrn_measurement_device_type 'Bruker P4'
_diffrn_measurement_method '\w scans'
_diffrn_radiation_monochromator graphite
_diffrn_radiation_source 'fine-focus sealed tube'
_diffrn_radiation_type MoK\a
_diffrn_radiation_wavelength 0.71073
_diffrn_reflns_av_R_equivalents 0.0629
_diffrn_reflns_av_sigmaI/netI 0.0376
_diffrn_reflns_limit_h_max 12
_diffrn_reflns_limit_h_min -14
_diffrn_reflns_limit_k_max 11
_diffrn_reflns_limit_k_min -14
_diffrn_reflns_limit_l_max 21
_diffrn_reflns_limit_l_min -17
_diffrn_reflns_number 11246
_diffrn_reflns_theta_full 36.17
_diffrn_reflns_theta_max 36.17
_diffrn_reflns_theta_min 3.14
_exptl_absorpt_coefficient_mu 10.320
_exptl_absorpt_correction_type none
_exptl_crystal_colour colorless
_exptl_crystal_density_diffrn 3.680
_exptl_crystal_description cube
_exptl_crystal_F_000 968
_exptl_crystal_size_max 0.14
_exptl_crystal_size_mid 0.14
_exptl_crystal_size_min 0.14
_refine_diff_density_max 0.638
_refine_diff_density_min -0.846
_refine_diff_density_rms 0.154
_refine_ls_extinction_coef 0.00046(12)
_refine_ls_extinction_expression Fc^*^=kFc[1+0.001xFc^2^\l^3^/sin(2\q)]^-1/4^
_refine_ls_extinction_method SHELXL
_refine_ls_goodness_of_fit_ref 0.885
_refine_ls_matrix_type full
_refine_ls_number_parameters 26
_refine_ls_number_reflns 661
_refine_ls_number_restraints 0
_refine_ls_restrained_S_all 0.885
_refine_ls_R_factor_all 0.0673
_refine_ls_R_factor_gt 0.0210
_refine_ls_shift/su_max 0.004
_refine_ls_shift/su_mean 0.001
_refine_ls_structure_factor_coef Fsqd
_refine_ls_weighting_details 'calc w=1/[\s^2^(Fo^2^)+(0.0318P)^2^+0.0000P] where P=(Fo^2^+2Fc^2^)/3'
_refine_ls_weighting_scheme calc
_refine_ls_wR_factor_gt 0.0523
_refine_ls_wR_factor_ref 0.0587
_reflns_number_gt 356
_reflns_number_total 661
_reflns_threshold_expression >2sigma(I)
_cod_data_source_file ja905060v_si_002_3.cif
_cod_data_source_block H3OAsF6_2XeF2
_cod_original_cell_volume 986.4(9)
_cod_database_code 4105033

loop_
_symmetry_equiv_pos_as_xyz
'x, y, z'
'-x, -y, z'
'-y, x, z'
'y, -x, z'
'-x, y, -z+1/2'
'x, -y, -z+1/2'
'y, x, -z+1/2'
'-y, -x, -z+1/2'
'x+1/2, y+1/2, z+1/2'
'-x+1/2, -y+1/2, z+1/2'
'-y+1/2, x+1/2, z+1/2'
'y+1/2, -x+1/2, z+1/2'
'-x+1/2, y+1/2, -z+1'
'x+1/2, -y+1/2, -z+1'
'y+1/2, x+1/2, -z+1'
'-y+1/2, -x+1/2, -z+1'
'-x, -y, -z'
'x, y, -z'
'y, -x, -z'
'-y, x, -z'
'x, -y, z-1/2'
'-x, y, z-1/2'
'-y, -x, z-1/2'
'y, x, z-1/2'
'-x+1/2, -y+1/2, -z+1/2'
'x+1/2, y+1/2, -z+1/2'
'y+1/2, -x+1/2, -z+1/2'
'-y+1/2, x+1/2, -z+1/2'
'x+1/2, -y+1/2, z'
'-x+1/2, y+1/2, z'
'-y+1/2, -x+1/2, z'
'y+1/2, x+1/2, z'

loop_
_atom_site_label
_atom_site_type_symbol
_atom_site_fract_x
_atom_site_fract_y
_atom_site_fract_z
_atom_site_U_iso_or_equiv
_atom_site_adp_type
_atom_site_occupancy
_atom_site_symmetry_multiplicity
_atom_site_calc_flag
_atom_site_refinement_flags
Xe1 Xe 0.2500 0.2500 0.2500 0.01789(12) Uani 1 4 d S
As1 As 0.0000 0.0000 0.5000 0.01993(18) Uani 1 8 d S
F1 F 0.0000 0.0000 0.3674(2) 0.0326(8) Uani 1 4 d S
F2 F 0.0943(5) 0.1701(4) 0.5000 0.0741(14) Uani 1 2 d S
F3 F 0.1171(2) 0.3829(2) 0.1638(2) 0.0523(9) Uani 1 2 d S
O1 O 0.0000 0.5000 0.0000 0.0327(15) Uani 1 8 d S

loop_
_atom_site_aniso_label
_atom_site_aniso_U_11
_atom_site_aniso_U_22
_atom_site_aniso_U_33
_atom_site_aniso_U_23
_atom_site_aniso_U_13
_atom_site_aniso_U_12
Xe1 0.01748(13) 0.01748(13) 0.01869(17) 0.00333(16) -0.00333(16) 0.00239(11)
As1 0.0235(3) 0.0235(3) 0.0128(3) 0.000 0.000 0.000
F1 0.0428(12) 0.0428(12) 0.0123(14) 0.000 0.000 0.000
F2 0.134(3) 0.060(3) 0.0283(16) 0.000 0.000 -0.064(3)
F3 0.0652(15) 0.0652(15) 0.0263(15) 0.0090(9) -0.0090(9) 0.0430(19)
O1 0.041(2) 0.041(2) 0.017(3) 0.000 0.000 -0.009(5)

loop_
_atom_type_symbol
_atom_type_description
_atom_type_scat_dispersion_real
_atom_type_scat_dispersion_imag
_atom_type_scat_source
O O 0.0106 0.0060 'International Tables Vol C Tables 4.2.6.8 and 6.1.1.4'
H H 0.0000 0.0000 'International Tables Vol C Tables 4.2.6.8 and 6.1.1.4'
F F 0.0171 0.0103 'International Tables Vol C Tables 4.2.6.8 and 6.1.1.4'
As As 0.0499 2.0058 'International Tables Vol C Tables 4.2.6.8 and 6.1.1.4'
Xe Xe -0.4205 1.9578 'International Tables Vol C Tables 4.2.6.8 and 6.1.1.4'

loop_
_geom_angle_atom_site_label_1
_geom_angle_atom_site_label_2
_geom_angle_atom_site_label_3
_geom_angle
_geom_angle_site_symmetry_1
_geom_angle_site_symmetry_3
F3 Xe1 F3 180.00(13) . 25
F2 As1 F2 90.0 . 3
F2 As1 F2 180.0 . 17_556
F2 As1 F2 90.0 3 17_556
F2 As1 F2 90.000(1) . 19_556
F2 As1 F2 180.000(1) 3 19_556
F2 As1 F2 90.0 17_556 19_556
F2 As1 F1 90.0 . 17_556
F2 As1 F1 90.0 3 17_556
F2 As1 F1 90.0 17_556 17_556
F2 As1 F1 90.0 19_556 17_556
F2 As1 F1 90.0 . .
F2 As1 F1 90.0 3 .
F2 As1 F1 90.0 17_556 .
F2 As1 F1 90.0 19_556 .
F1 As1 F1 180.0 17_556 .

loop_
_geom_bond_atom_site_label_1
_geom_bond_atom_site_label_2
_geom_bond_distance
_geom_bond_site_symmetry_2
Xe1 F3 1.984(3) .
Xe1 F3 1.984(3) 25
As1 F2 1.695(3) .
As1 F2 1.695(3) 3
As1 F2 1.695(3) 17_556
As1 F2 1.695(3) 19_556
As1 F1 1.722(3) 17_556
As1 F1 1.722(3) .
